data_2201368
loop_
_publ_author_name
'Vasuki, G.'
'Thamotharan, S.'
'Ramamurthi, K.'
'Ambika, S.'
'Singh, R. M.'

_publ_section_title
;
 4-(<i>N,N</i>-Dimethylaminomethylene)-2-phenyl-2-oxazolin-5-one
;
_journal_issue 7
_journal_name_full 'Acta Crystallographica Section E'
_journal_page_first o740
_journal_page_last o741
_journal_paper_doi 10.1107/S1600536802009832
_journal_volume 58
_journal_year 2002
_chemical_formula_moiety 'C12 H12 N2 O2'
_chemical_formula_sum 'C12 H12 N2 O2'
_chemical_formula_weight 216.24
_chemical_name_systematic
;
4-(N,N-dimethylaminomethylene)-2-phenyl-2-oxazolin-5-one
;
_space_group_IT_number 2
_symmetry_cell_setting triclinic
_symmetry_space_group_name_Hall '-P 1'
_symmetry_space_group_name_H-M 'P -1'
_atom_sites_solution_hydrogens geom
_atom_sites_solution_primary direct
_atom_sites_solution_secondary difmap
_audit_creation_method SHELXL-97
_cell_angle_alpha 85.39(3)
_cell_angle_beta 73.97(4)
_cell_angle_gamma 83.31(4)
_cell_formula_units_Z 4
_cell_length_a 8.416(6)
_cell_length_b 11.288(3)
_cell_length_c 12.097(3)
_cell_measurement_reflns_used 25
_cell_measurement_temperature 293(2)
_cell_measurement_theta_max 15
_cell_measurement_theta_min 10
_cell_volume 1095.6(9)
_computing_cell_refinement 'CAD-4 EXPRESS'
_computing_data_collection 'CAD-4 EXPRESS (Enraf-Nonius, 1994)'
_computing_data_reduction 'MOLEN (Fair, 1990)'
_computing_molecular_graphics 'ZORTEP97 (Zsolnai, 1997)'
_computing_publication_material SHELXL97
_computing_structure_refinement 'SHELXL97 (Sheldrick, 1997)'
_computing_structure_solution 'SHELXS97 (Sheldrick, 1997)'
_diffrn_ambient_temperature 293(2)
_diffrn_measured_fraction_theta_full 0.999
_diffrn_measured_fraction_theta_max 0.999
_diffrn_measurement_device_type 'Enraf-Nonius CAD4'
_diffrn_measurement_method \w--2\q
_diffrn_radiation_monochromator graphite
_diffrn_radiation_source 'fine-focus sealed tube'
_diffrn_radiation_type 'Mo K\a'
_diffrn_radiation_wavelength 0.71073
_diffrn_reflns_av_R_equivalents 0.014
_diffrn_reflns_av_sigmaI/netI 0.0223
_diffrn_reflns_limit_h_max 9
_diffrn_reflns_limit_h_min -9
_diffrn_reflns_limit_k_max 13
_diffrn_reflns_limit_k_min -13
_diffrn_reflns_limit_l_max 14
_diffrn_reflns_limit_l_min -13
_diffrn_reflns_number 4344
_diffrn_reflns_theta_full 24.98
_diffrn_reflns_theta_max 24.98
_diffrn_reflns_theta_min 2.46
_diffrn_standards_decay_% 0
_diffrn_standards_interval_time 120
_diffrn_standards_number 2
_exptl_absorpt_coefficient_mu 0.091
_exptl_absorpt_correction_T_max 0.991
_exptl_absorpt_correction_T_min 0.947
_exptl_absorpt_correction_type psi-scan
_exptl_absorpt_process_details '(North et al., 1968)'
_exptl_crystal_colour orange
_exptl_crystal_density_diffrn 1.311
_exptl_crystal_density_method 'not measured'
_exptl_crystal_description plate
_exptl_crystal_F_000 456
_exptl_crystal_size_max 0.6
_exptl_crystal_size_mid 0.15
_exptl_crystal_size_min 0.1
_refine_diff_density_max 0.20
_refine_diff_density_min -0.28
_refine_ls_extinction_coef 0.008(2)
_refine_ls_extinction_expression Fc^*^=kFc[1+0.001xFc^2^\l^3^/sin(2\q)]^-1/4^
_refine_ls_extinction_method SHELXL97
_refine_ls_goodness_of_fit_ref 1.13
_refine_ls_hydrogen_treatment constr
_refine_ls_matrix_type full
_refine_ls_number_parameters 293
_refine_ls_number_reflns 3849
_refine_ls_number_restraints 0
_refine_ls_restrained_S_all 1.13
_refine_ls_R_factor_all 0.083
_refine_ls_R_factor_gt 0.055
_refine_ls_shift/su_max <0.001
_refine_ls_shift/su_mean <0.001
_refine_ls_structure_factor_coef Fsqd
_refine_ls_weighting_details 'w = 1/[\s^2^(Fo^2^)+(0.0814P)^2^+0.2456P] where P = (Fo^2^+2Fc^2^)/3'
_refine_ls_weighting_scheme calc
_refine_ls_wR_factor_gt 0.136
_refine_ls_wR_factor_ref 0.163
_reflns_number_gt 2681
_reflns_number_total 3849
_reflns_threshold_expression I>2\s(I)
_cod_data_source_file ci6129.cif
_cod_data_source_block I
_cod_database_code 2201368
_cod_database_fobs_code 2201368

loop_
_symmetry_equiv_pos_as_xyz
'x, y, z'
'-x, -y, -z'

loop_
_atom_site_label
_atom_site_fract_x
_atom_site_fract_y
_atom_site_fract_z
_atom_site_U_iso_or_equiv
_atom_site_adp_type
_atom_site_calc_flag
_atom_site_refinement_flags
_atom_site_occupancy
_atom_site_disorder_assembly
_atom_site_disorder_group
_atom_site_type_symbol
O1A -0.1425(2) 0.24022(14) 0.41276(13) 0.0553(4) Uani d . 1 . . O
C2A -0.0470(3) 0.2493(2) 0.29939(18) 0.0472(5) Uani d . 1 . . C
N3A -0.0880(2) 0.34311(17) 0.24188(16) 0.0497(5) Uani d . 1 . . N
C4A -0.2219(3) 0.4054(2) 0.31817(19) 0.0459(5) Uani d . 1 . . C
C5A -0.2588(3) 0.3400(2) 0.42642(19) 0.0511(6) Uani d . 1 . . C
O5A -0.3624(2) 0.35408(18) 0.51864(15) 0.0752(6) Uani d . 1 . . O
C6A -0.3136(3) 0.5111(2) 0.30065(19) 0.0491(6) Uani d . 1 . . C
H6A -0.3981 0.5361 0.3644 0.059 Uiso calc R 1 . . H
N7A -0.2994(2) 0.58249(17) 0.20684(17) 0.0559(5) Uani d . 1 . . N
C8A -0.4145(3) 0.6895(2) 0.2066(2) 0.0660(7) Uani d . 1 . . C
H8A -0.4898 0.6975 0.2819 0.099 Uiso calc R 1 . . H
H8B -0.4763 0.6830 0.1517 0.099 Uiso calc R 1 . . H
H8C -0.3534 0.7583 0.1859 0.099 Uiso calc R 1 . . H
C9A -0.1760(4) 0.5592(3) 0.0989(2) 0.0758(8) Uani d . 1 . . C
H9A -0.1179 0.4815 0.1044 0.114 Uiso calc R 1 . . H
H9B -0.0985 0.6185 0.0824 0.114 Uiso calc R 1 . . H
H9C -0.2298 0.5621 0.0381 0.114 Uiso calc R 1 . . H
C10A 0.0841(3) 0.1549(2) 0.2610(2) 0.0487(6) Uani d . 1 . . C
C11A 0.1708(3) 0.1522(2) 0.1449(2) 0.0596(7) Uani d . 1 . . C
H11A 0.1460 0.2121 0.0931 0.072 Uiso calc R 1 . . H
C12A 0.2917(3) 0.0624(3) 0.1070(3) 0.0732(8) Uani d . 1 . . C
H12A 0.3490 0.0613 0.0294 0.088 Uiso calc R 1 . . H
C13A 0.3301(4) -0.0275(3) 0.1831(3) 0.0762(8) Uani d . 1 . . C
H13A 0.4124 -0.0889 0.1565 0.091 Uiso calc R 1 . . H
C14A 0.2473(4) -0.0254(3) 0.2964(3) 0.0757(8) Uani d . 1 . . C
H14A 0.2738 -0.0852 0.3476 0.091 Uiso calc R 1 . . H
C15A 0.1237(3) 0.0649(2) 0.3362(2) 0.0610(7) Uani d . 1 . . C
H15A 0.0670 0.0652 0.4139 0.073 Uiso calc R 1 . . H
O1B 0.7197(2) 0.17589(15) 0.08418(13) 0.0653(5) Uani d . 1 . . O
C2B 0.6560(3) 0.1414(2) 0.19949(18) 0.0521(6) Uani d . 1 . . C
N3B 0.5385(3) 0.21287(17) 0.25692(16) 0.0524(5) Uani d . 1 . . N
C4B 0.5141(3) 0.3073(2) 0.17766(19) 0.0552(6) Uani d . 1 . . C
C5B 0.6291(4) 0.2846(2) 0.0690(2) 0.0660(7) Uani d . 1 . . C
O5B 0.6590(3) 0.33865(19) -0.02528(16) 0.0972(8) Uani d . 1 . . O
C6B 0.4009(3) 0.4056(2) 0.1949(2) 0.0566(6) Uani d . 1 . . C
H6B 0.4032 0.4553 0.1294 0.068 Uiso calc R 1 . . H
N7B 0.2892(3) 0.44204(18) 0.28840(18) 0.0596(6) Uani d . 1 . . N
C8B 0.1771(3) 0.5498(2) 0.2870(3) 0.0674(7) Uani d . 1 . . C
H8D 0.1975 0.5848 0.2100 0.101 Uiso calc R 1 . . H
H8E 0.1952 0.6057 0.3370 0.101 Uiso calc R 1 . . H
H8F 0.0643 0.5302 0.3131 0.101 Uiso calc R 1 . . H
C9B 0.2669(4) 0.3762(2) 0.3997(2) 0.0666(7) Uani d . 1 . . C
H9D 0.1796 0.4176 0.4563 0.100 Uiso calc PR 0.50 . . H
H9E 0.3684 0.3700 0.4223 0.100 Uiso calc PR 0.50 . . H
H9F 0.2380 0.2976 0.3935 0.100 Uiso calc PR 0.50 . . H
H9G 0.3444 0.3059 0.3918 0.100 Uiso calc PR 0.50 . . H
H9H 0.1556 0.3535 0.4258 0.100 Uiso calc PR 0.50 . . H
H9I 0.2860 0.4258 0.4546 0.100 Uiso calc PR 0.50 . . H
C10B 0.7298(3) 0.0292(2) 0.2398(2) 0.0510(6) Uani d . 1 . . C
C11B 0.6683(3) -0.0102(2) 0.3540(2) 0.0653(7) Uani d . 1 . . C
H11B 0.5804 0.0344 0.4025 0.078 Uiso calc R 1 . . H
C12B 0.7370(4) -0.1147(3) 0.3952(3) 0.0774(9) Uani d . 1 . . C
H12B 0.6941 -0.1408 0.4714 0.093 Uiso calc R 1 . . H
C13B 0.8674(4) -0.1814(3) 0.3263(3) 0.0766(8) Uani d . 1 . . C
H13B 0.9137 -0.2515 0.3559 0.092 Uiso calc R 1 . . H
C14B 0.9298(4) -0.1441(3) 0.2131(3) 0.0723(8) Uani d . 1 . . C
H14B 1.0182 -0.1890 0.1655 0.087 Uiso calc R 1 . . H
C15B 0.8599(3) -0.0391(2) 0.1700(2) 0.0594(6) Uani d . 1 . . C
H15B 0.9014 -0.0145 0.0932 0.071 Uiso calc R 1 . . H

loop_
_atom_site_aniso_label
_atom_site_aniso_U_11
_atom_site_aniso_U_22
_atom_site_aniso_U_33
_atom_site_aniso_U_12
_atom_site_aniso_U_13
_atom_site_aniso_U_23
O1A 0.0621(10) 0.0548(10) 0.0392(9) 0.0061(8) -0.0037(7) 0.0036(7)
C2A 0.0492(12) 0.0468(13) 0.0411(12) -0.0044(10) -0.0047(10) -0.0026(10)
N3A 0.0536(11) 0.0463(11) 0.0426(10) -0.0020(9) -0.0039(9) 0.0006(8)
C4A 0.0483(12) 0.0440(12) 0.0398(12) -0.0014(10) -0.0041(10) -0.0018(9)
C5A 0.0537(13) 0.0547(14) 0.0380(13) 0.0060(11) -0.0052(11) -0.0032(10)
O5A 0.0828(13) 0.0787(13) 0.0435(10) 0.0186(10) 0.0050(9) 0.0012(9)
C6A 0.0491(13) 0.0498(13) 0.0444(13) -0.0028(11) -0.0068(10) -0.0019(10)
N7A 0.0609(12) 0.0460(11) 0.0515(12) 0.0010(9) -0.0047(10) 0.0067(9)
C8A 0.0638(16) 0.0544(15) 0.0727(18) 0.0058(13) -0.0145(14) 0.0092(13)
C9A 0.090(2) 0.0718(19) 0.0476(15) 0.0006(16) 0.0042(14) 0.0127(13)
C10A 0.0469(12) 0.0450(13) 0.0506(13) -0.0026(10) -0.0085(10) -0.0005(10)
C11A 0.0576(14) 0.0552(15) 0.0542(15) 0.0044(12) -0.0010(12) 0.0037(11)
C12A 0.0631(16) 0.0742(19) 0.0665(18) 0.0083(14) 0.0046(14) -0.0092(15)
C13A 0.0603(16) 0.0644(18) 0.089(2) 0.0175(14) -0.0054(15) -0.0056(16)
C14A 0.0702(18) 0.0619(18) 0.088(2) 0.0107(15) -0.0211(17) 0.0123(15)
C15A 0.0608(15) 0.0592(16) 0.0560(15) 0.0011(13) -0.0098(12) 0.0067(12)
O1B 0.0967(13) 0.0573(11) 0.0359(9) -0.0085(10) -0.0109(9) 0.0102(7)
C2B 0.0703(16) 0.0502(14) 0.0350(12) -0.0132(12) -0.0133(11) 0.0099(10)
N3B 0.0680(13) 0.0457(11) 0.0428(11) -0.0087(10) -0.0168(9) 0.0116(9)
C4B 0.0808(17) 0.0451(13) 0.0422(13) -0.0114(12) -0.0229(12) 0.0121(10)
C5B 0.102(2) 0.0527(15) 0.0438(14) -0.0053(15) -0.0245(14) 0.0078(11)
O5B 0.164(2) 0.0775(14) 0.0395(11) -0.0022(14) -0.0198(12) 0.0215(9)
C6B 0.0775(17) 0.0487(14) 0.0481(14) -0.0121(13) -0.0260(13) 0.0117(11)
N7B 0.0720(14) 0.0513(12) 0.0555(13) -0.0066(10) -0.0219(11) 0.0160(10)
C8B 0.0694(17) 0.0549(16) 0.0760(19) 0.0019(13) -0.0244(14) 0.0140(13)
C9B 0.0799(18) 0.0586(16) 0.0532(15) -0.0046(14) -0.0106(13) 0.0168(12)
C10B 0.0562(14) 0.0484(13) 0.0463(13) -0.0078(11) -0.0111(11) 0.0050(10)
C11B 0.0708(16) 0.0618(16) 0.0489(15) 0.0065(13) -0.0018(12) 0.0128(12)
C12B 0.089(2) 0.0671(18) 0.0611(17) 0.0128(16) -0.0114(15) 0.0229(14)
C13B 0.080(2) 0.0602(17) 0.081(2) 0.0117(15) -0.0187(17) 0.0104(15)
C14B 0.0639(17) 0.0625(17) 0.084(2) 0.0047(14) -0.0122(15) -0.0089(15)
C15B 0.0644(15) 0.0573(15) 0.0509(14) -0.0102(13) -0.0050(12) -0.0008(12)

loop_
_atom_type_symbol
_atom_type_description
_atom_type_scat_dispersion_real
_atom_type_scat_dispersion_imag
_atom_type_scat_source
C C 0.0033 0.0016 'International Tables Vol C Tables 4.2.6.8 and 6.1.1.4'
H H 0.0000 0.0000 'International Tables Vol C Tables 4.2.6.8 and 6.1.1.4'
N N 0.0061 0.0033 'International Tables Vol C Tables 4.2.6.8 and 6.1.1.4'
O O 0.0106 0.0060 'International Tables Vol C Tables 4.2.6.8 and 6.1.1.4'

loop_
_geom_angle_atom_site_label_1
_geom_angle_atom_site_label_2
_geom_angle_atom_site_label_3
_geom_angle
C2A O1A C5A 105.59(17)
N3A C2A O1A 114.3(2)
N3A C2A C10A 128.4(2)
O1A C2A C10A 117.3(2)
C2A N3A C4A 105.86(19)
C6A C4A N3A 129.9(2)
C6A C4A C5A 121.3(2)
N3A C4A C5A 108.78(19)
O5A C5A O1A 119.9(2)
O5A C5A C4A 134.7(2)
O1A C5A C4A 105.42(18)
N7A C6A C4A 129.8(2)
N7A C6A H6A 115.1
C4A C6A H6A 115.1
C6A N7A C9A 123.5(2)
C6A N7A C8A 120.5(2)
C9A N7A C8A 115.9(2)
N7A C8A H8A 109.5
N7A C8A H8B 109.5
H8A C8A H8B 109.5
N7A C8A H8C 109.5
H8A C8A H8C 109.5
H8B C8A H8C 109.5
N7A C9A H9A 109.5
N7A C9A H9B 109.5
H9A C9A H9B 109.5
N7A C9A H9C 109.5
H9A C9A H9C 109.5
H9B C9A H9C 109.5
C15A C10A C11A 118.7(2)
C15A C10A C2A 121.7(2)
C11A C10A C2A 119.6(2)
C12A C11A C10A 120.3(3)
C12A C11A H11A 119.9
C10A C11A H11A 119.9
C11A C12A C13A 120.6(3)
C11A C12A H12A 119.7
C13A C12A H12A 119.7
C14A C13A C12A 119.7(3)
C14A C13A H13A 120.2
C12A C13A H13A 120.2
C13A C14A C15A 120.5(3)
C13A C14A H14A 119.8
C15A C14A H14A 119.8
C14A C15A C10A 120.3(3)
C14A C15A H15A 119.9
C10A C15A H15A 119.9
C2B O1B C5B 104.6(2)
N3B C2B O1B 115.5(2)
N3B C2B C10B 128.1(2)
O1B C2B C10B 116.5(2)
C2B N3B C4B 105.2(2)
C6B C4B N3B 128.8(2)
C6B C4B C5B 122.6(2)
N3B C4B C5B 108.6(2)
O5B C5B O1B 119.9(3)
O5B C5B C4B 134.0(3)
O1B C5B C4B 106.1(2)
N7B C6B C4B 130.9(2)
N7B C6B H6B 114.5
C4B C6B H6B 114.5
C6B N7B C8B 121.9(2)
C6B N7B C9B 122.6(2)
C8B N7B C9B 115.5(2)
N7B C8B H8D 109.5
N7B C8B H8E 109.5
H8D C8B H8E 109.5
N7B C8B H8F 109.5
H8D C8B H8F 109.5
H8E C8B H8F 109.5
N7B C9B H9D 109.5
N7B C9B H9E 109.5
H9D C9B H9E 109.5
N7B C9B H9F 109.5
H9D C9B H9F 109.5
H9E C9B H9F 109.5
N7B C9B H9G 109.5
H9D C9B H9G 141.1
H9E C9B H9G 56.3
H9F C9B H9G 56.3
N7B C9B H9H 109.5
H9D C9B H9H 56.3
H9E C9B H9H 141.1
H9F C9B H9H 56.3
H9G C9B H9H 109.5
N7B C9B H9I 109.5
H9D C9B H9I 56.3
H9E C9B H9I 56.3
H9F C9B H9I 141.1
H9G C9B H9I 109.5
H9H C9B H9I 109.5
C15B C10B C11B 118.6(2)
C15B C10B C2B 122.8(2)
C11B C10B C2B 118.6(2)
C12B C11B C10B 120.0(3)
C12B C11B H11B 120.0
C10B C11B H11B 120.0
C13B C12B C11B 121.3(3)
C13B C12B H12B 119.4
C11B C12B H12B 119.4
C12B C13B C14B 119.5(3)
C12B C13B H13B 120.2
C14B C13B H13B 120.2
C13B C14B C15B 119.7(3)
C13B C14B H14B 120.1
C15B C14B H14B 120.1
C10B C15B C14B 120.8(3)
C10B C15B H15B 119.6
C14B C15B H15B 119.6

loop_
_geom_bond_atom_site_label_1
_geom_bond_atom_site_label_2
_geom_bond_site_symmetry_2
_geom_bond_distance
_geom_bond_publ_flag
O1A C2A . 1.387(3) ?
O1A C5A . 1.392(3) ?
C2A N3A . 1.285(3) yes
C2A C10A . 1.447(3) ?
N3A C4A . 1.401(3) yes
C4A C6A . 1.378(3) yes
C4A C5A . 1.425(3) yes
C5A O5A . 1.220(3) yes
C6A N7A . 1.323(3) yes
C6A H6A . 0.93 ?
N7A C9A . 1.448(3) yes
N7A C8A . 1.458(3) yes
C8A H8A . 0.96 ?
C8A H8B . 0.96 ?
C8A H8C . 0.96 ?
C9A H9A . 0.96 ?
C9A H9B . 0.96 ?
C9A H9C . 0.96 ?
C10A C15A . 1.382(4) ?
C10A C11A . 1.393(3) ?
C11A C12A . 1.360(4) ?
C11A H11A . 0.93 ?
C12A C13A . 1.385(4) ?
C12A H12A . 0.93 ?
C13A C14A . 1.356(4) ?
C13A H13A . 0.93 ?
C14A C15A . 1.381(4) ?
C14A H14A . 0.93 ?
C15A H15A . 0.93 ?
O1B C2B . 1.391(3) ?
O1B C5B . 1.395(3) ?
C2B N3B . 1.279(3) yes
C2B C10B . 1.454(3) ?
N3B C4B . 1.411(3) yes
C4B C6B . 1.365(4) yes
C4B C5B . 1.422(4) yes
C5B O5B . 1.226(3) yes
C6B N7B . 1.315(3) yes
C6B H6B . 0.93 ?
N7B C8B . 1.452(3) yes
N7B C9B . 1.460(3) yes
C8B H8D . 0.96 ?
C8B H8E . 0.96 ?
C8B H8F . 0.96 ?
C9B H9D . 0.96 ?
C9B H9E . 0.96 ?
C9B H9F . 0.96 ?
C9B H9G . 0.96 ?
C9B H9H . 0.96 ?
C9B H9I . 0.96 ?
C10B C15B . 1.380(4) ?
C10B C11B . 1.391(3) ?
C11B C12B . 1.372(4) ?
C11B H11B . 0.93 ?
C12B C13B . 1.367(4) ?
C12B H12B . 0.93 ?
C13B C14B . 1.375(4) ?
C13B H13B . 0.93 ?
C14B C15B . 1.389(4) ?
C14B H14B . 0.93 ?
C15B H15B . 0.93 ?

loop_
_geom_hbond_atom_site_label_D
_geom_hbond_atom_site_label_H
_geom_hbond_atom_site_label_A
_geom_hbond_site_symmetry_A
_geom_hbond_distance_DH
_geom_hbond_distance_HA
_geom_hbond_distance_DA
_geom_hbond_angle_DHA
C6A H6A O5A 2_466 0.93 2.39 3.287(4) 161.2
C8A H8A O5A 2_466 0.96 2.45 3.365(4) 159.7
C8B H8D O5B 2_665 0.96 2.38 3.296(5) 160.6

loop_
_geom_torsion_atom_site_label_1
_geom_torsion_atom_site_label_2
_geom_torsion_atom_site_label_3
_geom_torsion_atom_site_label_4
_geom_torsion
C5A O1A C2A N3A 1.1(3)
C5A O1A C2A C10A -179.19(19)
O1A C2A N3A C4A -0.3(3)
C10A C2A N3A C4A 180.0(2)
C2A N3A C4A C6A -179.5(2)
C2A N3A C4A C5A -0.6(2)
C2A O1A C5A O5A 178.7(2)
C2A O1A C5A C4A -1.3(2)
C6A C4A C5A O5A 0.2(4)
N3A C4A C5A O5A -178.8(3)
C6A C4A C5A O1A -179.8(2)
N3A C4A C5A O1A 1.2(2)
N3A C4A C6A N7A -0.1(4)
C5A C4A C6A N7A -178.9(2)
C4A C6A N7A C9A 0.1(4)
C4A C6A N7A C8A 178.1(2)
N3A C2A C10A C15A 173.7(2)
O1A C2A C10A C15A -6.0(3)
N3A C2A C10A C11A -7.8(4)
O1A C2A C10A C11A 172.5(2)
C15A C10A C11A C12A 0.1(4)
C2A C10A C11A C12A -178.4(2)
C10A C11A C12A C13A 0.0(4)
C11A C12A C13A C14A -0.4(5)
C12A C13A C14A C15A 0.7(5)
C13A C14A C15A C10A -0.5(4)
C11A C10A C15A C14A 0.1(4)
C2A C10A C15A C14A 178.7(2)
C5B O1B C2B N3B 0.5(3)
C5B O1B C2B C10B -179.7(2)
O1B C2B N3B C4B 0.0(3)
C10B C2B N3B C4B -179.8(2)
C2B N3B C4B C6B 178.6(2)
C2B N3B C4B C5B -0.5(3)
C2B O1B C5B O5B 179.1(3)
C2B O1B C5B C4B -0.8(3)
C6B C4B C5B O5B 1.7(5)
N3B C4B C5B O5B -179.1(3)
C6B C4B C5B O1B -178.4(2)
N3B C4B C5B O1B 0.8(3)
N3B C4B C6B N7B 2.7(5)
C5B C4B C6B N7B -178.3(2)
C4B C6B N7B C8B -178.6(3)
C4B C6B N7B C9B 0.1(4)
N3B C2B C10B C15B -178.2(2)
O1B C2B C10B C15B 2.0(3)
N3B C2B C10B C11B 0.9(4)
O1B C2B C10B C11B -178.9(2)
C15B C10B C11B C12B 0.2(4)
C2B C10B C11B C12B -179.0(3)
C10B C11B C12B C13B 0.8(5)
C11B C12B C13B C14B -1.0(5)
C12B C13B C14B C15B 0.2(5)
C11B C10B C15B C14B -0.9(4)
C2B C10B C15B C14B 178.2(2)
C13B C14B C15B C10B 0.7(4)
